data_7118263
loop_
_publ_author_name
'Nitsch, J\"orn'
'Lacemon, Frederick'
'Lorbach, Andreas'
'Eichhorn, Antonius'
'Cisnetti, Federico'
'Steffen, Andreas'

_publ_section_title
;
 Cuprophilic interactions in highly luminescent dicopper(i)-NHC-picolyl
 complexes - fast phosphorescence or TADF?
;
_journal_issue 14
_journal_name_full 'Chemical communications (Cambridge, England)'
_journal_page_first 2932
_journal_page_last 2935
_journal_paper_doi 10.1039/c5cc09659f
_journal_volume 52
_journal_year 2016
_chemical_formula_moiety 'C38 H42 Cl2 Cu2 N6 O2, 2(C H2 Cl2)'
_chemical_formula_sum 'C40 H46 Cl6 Cu2 N6 O2'
_chemical_formula_weight 982.61
_chemical_name_systematic
;
 ?
;
_space_group_crystal_system triclinic
_space_group_IT_number 2
_space_group_name_Hall '-P 1'
_space_group_name_H-M_alt 'P -1'
_symmetry_space_group_name_Hall '-P 1'
_symmetry_space_group_name_H-M 'P -1'
_atom_sites_solution_hydrogens geom
_atom_sites_solution_primary direct
_audit_creation_date 2014-03-04
_audit_creation_method
;
Olex2 1.2
(compiled 2014.02.28 svn.r2899 for OlexSys, GUI svn.r4781)
;
_audit_update_record
;
2014-12-09 deposited with the CCDC.
2015-12-18 downloaded from the CCDC.
;
_cell_angle_alpha 84.743(9)
_cell_angle_beta 86.680(8)
_cell_angle_gamma 78.394(8)
_cell_formula_units_Z 1
_cell_length_a 8.292(2)
_cell_length_b 10.995(3)
_cell_length_c 12.277(4)
_cell_measurement_reflns_used 7340
_cell_measurement_temperature 100
_cell_measurement_theta_max 26.75
_cell_measurement_theta_min 2.42
_cell_volume 1090.9(5)
_computing_data_reduction 'SAINT v8.34A (Bruker, 2013)'
_computing_molecular_graphics 'Olex2 (Dolomanov et al., 2009)'
_computing_publication_material 'Olex2 (Dolomanov et al., 2009)'
_computing_structure_refinement 'XL (Sheldrick, 2008)'
_computing_structure_solution 'XT (Sheldrick, 2008)'
_diffrn_ambient_temperature 100
_diffrn_measured_fraction_theta_full 0.997
_diffrn_measured_fraction_theta_max 0.994
_diffrn_measurement_device_type 'Bruker APEX-II CCD'
_diffrn_measurement_method '\f and \w scans'
_diffrn_radiation_type MoK\a
_diffrn_radiation_wavelength 0.71073
_diffrn_reflns_av_R_equivalents 0.0248
_diffrn_reflns_av_unetI/netI 0.0270
_diffrn_reflns_laue_measured_fraction_full 0.997
_diffrn_reflns_laue_measured_fraction_max 0.994
_diffrn_reflns_limit_h_max 10
_diffrn_reflns_limit_h_min -10
_diffrn_reflns_limit_k_max 13
_diffrn_reflns_limit_k_min -13
_diffrn_reflns_limit_l_max 15
_diffrn_reflns_limit_l_min -15
_diffrn_reflns_number 13159
_diffrn_reflns_point_group_measured_fraction_full 0.997
_diffrn_reflns_point_group_measured_fraction_max 0.994
_diffrn_reflns_theta_full 26.000
_diffrn_reflns_theta_max 26.764
_diffrn_reflns_theta_min 1.667
_diffrn_standards_number 0
_exptl_absorpt_coefficient_mu 1.384
_exptl_absorpt_correction_T_max 0.7562
_exptl_absorpt_correction_T_min 0.6769
_exptl_absorpt_correction_type multi-scan
_exptl_absorpt_process_details
;
SADABS-2012/1 (Bruker,2012) was used for absorption correction.
wR2(int) was 0.0550 before and 0.0364 after correction.
The Ratio of minimum to maximum transmission is 0.8951.
The \l/2 correction factor is 0.0015.
;
_exptl_crystal_colour brown
_exptl_crystal_colour_primary brown
_exptl_crystal_density_diffrn 1.496
_exptl_crystal_description block
_exptl_crystal_F_000 504
_exptl_crystal_size_max 0.338
_exptl_crystal_size_mid 0.296
_exptl_crystal_size_min 0.184
_refine_diff_density_max 1.002
_refine_diff_density_min -0.702
_refine_diff_density_rms 0.158
_refine_ls_extinction_method none
_refine_ls_goodness_of_fit_ref 1.208
_refine_ls_hydrogen_treatment constr
_refine_ls_matrix_type full
_refine_ls_number_parameters 257
_refine_ls_number_reflns 4622
_refine_ls_number_restraints 204
_refine_ls_restrained_S_all 1.187
_refine_ls_R_factor_all 0.0410
_refine_ls_R_factor_gt 0.0347
_refine_ls_shift/su_max 0.001
_refine_ls_shift/su_mean 0.000
_refine_ls_structure_factor_coef Fsqd
_refine_ls_weighting_details 'w=1/[\s^2^(Fo^2^)+(0.0610P)^2^+0.6530P] where P=(Fo^2^+2Fc^2^)/3'
_refine_ls_weighting_scheme calc
_refine_ls_wR_factor_gt 0.1015
_refine_ls_wR_factor_ref 0.1153
_reflns_Friedel_coverage 0.000
_reflns_number_gt 4158
_reflns_number_total 4622
_reflns_threshold_expression 'I > 2\s(I)'
_cod_data_source_file c5cc09659f2.cif
_cod_data_source_block al008_0m_a
_cod_depositor_comments 'Adding full bibliography for 7118258--7118266.cif.'
_cod_database_code 7118263
_shelxl_version_number 2013-4
_shelx_space_group_comment
;
The symmetry employed for this shelxl refinement is uniquely defined
by the following loop, which should always be used as a source of
symmetry information in preference to the above space-group names.
They are only intended as comments.
;
_shelx_estimated_absorpt_t_max 0.785
_shelx_estimated_absorpt_t_min 0.652
_olex2_refinement_description
;
1. Fixed Uiso
 At 1.2 times of:
  All C(H) groups, All C(H,H) groups
 At 1.5 times of:
  All C(H,H,H) groups
2. Rigid body (RIGU) restrains
 All non-hydrogen atoms
 with sigma for 1-2 distances of 0.004 and sigma for 1-3 distances of 0.004
3.a Secondary CH2 refined with riding coordinates:
 C13(H13A,H13B), C20(H20A,H20B)
3.b Aromatic/amide H refined with riding coordinates:
 C15(H15), C18(H18), C2(H2), C3(H3), C17(H17), C8(H8), C6(H6)
3.c Idealised Me refined as rotating group:
 C12(H12A,H12B,H12C), C10(H10A,H10B,H10C), C19(H19A,H19B,H19C), C11(H11A,H11B,
 H11C)
;

loop_
_space_group_symop_operation_xyz
'x, y, z'
'-x, -y, -z'

loop_
_atom_site_label
_atom_site_type_symbol
_atom_site_fract_x
_atom_site_fract_y
_atom_site_fract_z
_atom_site_U_iso_or_equiv
_atom_site_adp_type
_atom_site_occupancy
_atom_site_site_symmetry_order
_atom_site_calc_flag
_atom_site_refinement_flags_posn
Cu1 Cu 0.53668(3) 0.51642(3) 0.59734(2) 0.02016(11) Uani 1 1 d .
Cl1 Cl 0.76574(7) 0.41605(6) 0.69955(5) 0.02363(15) Uani 1 1 d .
Cl3 Cl 1.66458(10) 0.07170(8) -0.11088(8) 0.0486(2) Uani 1 1 d .
Cl2 Cl 1.38861(10) 0.26510(8) -0.05227(7) 0.0450(2) Uani 1 1 d .
O1 O 0.9998(2) 0.34603(19) 0.04204(14) 0.0274(4) Uani 1 1 d .
N1 N 0.5747(2) 0.76090(18) 0.49350(17) 0.0178(4) Uani 1 1 d .
N3 N 0.6382(2) 0.46175(18) 0.27922(16) 0.0178(4) Uani 1 1 d .
N2 N 0.7546(2) 0.61716(18) 0.42473(16) 0.0157(4) Uani 1 1 d .
C14 C 0.8004(3) 0.4584(2) 0.29138(19) 0.0161(4) Uani 1 1 d .
C15 C 0.9207(3) 0.4220(2) 0.21198(19) 0.0185(5) Uani 1 1 d .
H15 H 1.0305 0.4222 0.2233 0.022 Uiso 1 1 calc R
C4 C 0.4548(3) 0.8191(2) 0.5725(2) 0.0187(5) Uani 1 1 d .
C1 C 0.6163(3) 0.6345(2) 0.49083(19) 0.0169(4) Uani 1 1 d .
C5 C 0.5086(3) 0.8332(2) 0.6756(2) 0.0226(5) Uani 1 1 d .
C18 C 0.5973(3) 0.4295(2) 0.1832(2) 0.0229(5) Uani 1 1 d .
H18 H 0.4861 0.4337 0.1723 0.027 Uiso 1 1 calc R
C16 C 0.8751(3) 0.3849(2) 0.11441(19) 0.0203(5) Uani 1 1 d .
C2 C 0.6852(3) 0.8203(2) 0.4301(2) 0.0231(5) Uani 1 1 d .
H2 H 0.6820 0.9056 0.4201 0.028 Uiso 1 1 calc R
C9 C 0.2891(3) 0.8561(2) 0.5459(2) 0.0227(5) Uani 1 1 d .
C3 C 0.7982(3) 0.7295(2) 0.3859(2) 0.0217(5) Uani 1 1 d .
H3 H 0.8873 0.7402 0.3389 0.026 Uiso 1 1 calc R
C13 C 0.8470(3) 0.4948(2) 0.39927(19) 0.0173(4) Uani 1 1 d .
H13A H 0.8260 0.4331 0.4572 0.021 Uiso 1 1 calc R
H13B H 0.9639 0.4956 0.3964 0.021 Uiso 1 1 calc R
C17 C 0.7088(3) 0.3906(2) 0.0993(2) 0.0232(5) Uani 1 1 d .
H17 H 0.6736 0.3687 0.0346 0.028 Uiso 1 1 calc R
C8 C 0.1766(3) 0.9010(2) 0.6285(2) 0.0279(6) Uani 1 1 d .
H8 H 0.0653 0.9221 0.6136 0.033 Uiso 1 1 calc R
C6 C 0.3912(4) 0.8831(2) 0.7536(2) 0.0280(6) Uani 1 1 d .
H6 H 0.4252 0.8952 0.8220 0.034 Uiso 1 1 calc R
C7 C 0.2244(3) 0.9153(2) 0.7320(2) 0.0301(6) Uani 1 1 d .
C12 C 0.2359(4) 0.8496(3) 0.4321(3) 0.0358(7) Uani 1 1 d .
H12A H 0.2797 0.9090 0.3829 0.054 Uiso 1 1 calc GR
H12B H 0.1178 0.8683 0.4313 0.054 Uiso 1 1 calc GR
H12C H 0.2762 0.7673 0.4094 0.054 Uiso 1 1 calc GR
C10 C 0.6870(4) 0.7904(3) 0.7034(2) 0.0313(6) Uani 1 1 d .
H10A H 0.7216 0.7037 0.6919 0.047 Uiso 1 1 calc GR
H10B H 0.6996 0.8024 0.7787 0.047 Uiso 1 1 calc GR
H10C H 0.7535 0.8379 0.6573 0.047 Uiso 1 1 calc GR
C19 C 0.9527(4) 0.3132(4) -0.0606(2) 0.0405(8) Uani 1 1 d .
H19A H 1.0490 0.2922 -0.1077 0.061 Uiso 1 1 calc GR
H19B H 0.8781 0.3826 -0.0948 0.061 Uiso 1 1 calc GR
H19C H 0.8995 0.2430 -0.0480 0.061 Uiso 1 1 calc GR
C20 C 1.5227(4) 0.2048(3) -0.1594(3) 0.0383(7) Uani 1 1 d .
H20A H 1.5818 0.2678 -0.1915 0.046 Uiso 1 1 calc R
H20B H 1.4591 0.1830 -0.2160 0.046 Uiso 1 1 calc R
C11 C 0.0982(4) 0.9657(3) 0.8190(3) 0.0477(9) Uani 1 1 d .
H11A H 0.0320 1.0427 0.7906 0.072 Uiso 1 1 calc GR
H11B H 0.1536 0.9798 0.8818 0.072 Uiso 1 1 calc GR
H11C H 0.0290 0.9064 0.8398 0.072 Uiso 1 1 calc GR

loop_
_atom_site_aniso_label
_atom_site_aniso_U_11
_atom_site_aniso_U_22
_atom_site_aniso_U_33
_atom_site_aniso_U_23
_atom_site_aniso_U_13
_atom_site_aniso_U_12
Cu1 0.01588(17) 0.01930(18) 0.02435(18) 0.00241(12) 0.00315(12) -0.00420(12)
Cl1 0.0172(3) 0.0275(3) 0.0266(3) -0.0002(2) -0.0029(2) -0.0058(2)
Cl3 0.0356(4) 0.0445(5) 0.0646(6) -0.0119(4) 0.0003(4) -0.0027(3)
Cl2 0.0389(4) 0.0416(4) 0.0517(5) -0.0034(4) 0.0070(4) -0.0042(3)
O1 0.0251(9) 0.0386(11) 0.0198(9) -0.0116(8) 0.0045(7) -0.0067(8)
N1 0.0179(9) 0.0130(9) 0.0228(10) -0.0022(7) 0.0026(8) -0.0044(7)
N3 0.0166(9) 0.0176(10) 0.0204(9) -0.0023(8) 0.0006(8) -0.0057(8)
N2 0.0150(9) 0.0143(9) 0.0193(9) -0.0043(7) 0.0013(7) -0.0055(7)
C14 0.0168(10) 0.0125(10) 0.0192(11) -0.0014(8) 0.0004(9) -0.0040(8)
C15 0.0158(11) 0.0189(11) 0.0208(11) -0.0034(9) 0.0007(9) -0.0032(9)
C4 0.0183(11) 0.0106(10) 0.0263(12) -0.0002(9) 0.0041(9) -0.0023(8)
C1 0.0149(10) 0.0143(10) 0.0221(11) -0.0026(8) -0.0012(9) -0.0039(8)
C5 0.0239(12) 0.0151(11) 0.0272(12) -0.0023(9) 0.0013(10) -0.0002(9)
C18 0.0202(11) 0.0256(13) 0.0256(12) -0.0037(10) -0.0013(10) -0.0100(10)
C16 0.0230(12) 0.0184(11) 0.0201(11) -0.0021(9) 0.0027(9) -0.0060(9)
C2 0.0271(13) 0.0172(11) 0.0275(12) -0.0024(10) 0.0038(10) -0.0114(10)
C9 0.0200(11) 0.0116(11) 0.0362(13) 0.0003(9) -0.0007(10) -0.0032(9)
C3 0.0222(12) 0.0206(12) 0.0249(12) -0.0036(9) 0.0052(10) -0.0114(9)
C13 0.0147(10) 0.0164(11) 0.0205(11) -0.0043(9) 0.0009(9) -0.0018(8)
C17 0.0261(12) 0.0259(13) 0.0210(11) -0.0047(10) -0.0017(10) -0.0115(10)
C8 0.0183(12) 0.0159(12) 0.0470(15) 0.0013(11) 0.0055(11) -0.0011(9)
C6 0.0346(14) 0.0195(12) 0.0254(13) -0.0002(10) 0.0044(11) 0.0030(10)
C7 0.0315(14) 0.0176(12) 0.0356(14) 0.0038(10) 0.0142(11) 0.0016(10)
C12 0.0288(14) 0.0295(15) 0.0485(17) -0.0122(13) -0.0121(13) 0.0024(12)
C10 0.0299(14) 0.0290(14) 0.0340(15) -0.0087(12) -0.0064(12) 0.0008(11)
C19 0.0380(16) 0.068(2) 0.0217(13) -0.0175(14) 0.0067(12) -0.0205(16)
C20 0.0342(16) 0.0488(18) 0.0334(15) 0.0007(13) 0.0007(12) -0.0140(14)
C11 0.0444(18) 0.0406(18) 0.0464(18) 0.0034(14) 0.0226(15) 0.0092(15)

loop_
_atom_type_symbol
_atom_type_description
_atom_type_scat_dispersion_real
_atom_type_scat_dispersion_imag
_atom_type_scat_source
C C 0.0033 0.0016 'International Tables Vol C Tables 4.2.6.8 and 6.1.1.4'
H H 0.0000 0.0000 'International Tables Vol C Tables 4.2.6.8 and 6.1.1.4'
Cl Cl 0.1484 0.1585 'International Tables Vol C Tables 4.2.6.8 and 6.1.1.4'
Cu Cu 0.3201 1.2651 'International Tables Vol C Tables 4.2.6.8 and 6.1.1.4'
N N 0.0061 0.0033 'International Tables Vol C Tables 4.2.6.8 and 6.1.1.4'
O O 0.0106 0.0060 'International Tables Vol C Tables 4.2.6.8 and 6.1.1.4'

loop_
_geom_angle_atom_site_label_1
_geom_angle_atom_site_label_2
_geom_angle_atom_site_label_3
_geom_angle
_geom_angle_site_symmetry_1
_geom_angle_site_symmetry_3
Cl1 Cu1 Cu1 129.48(3) . 2_666
N3 Cu1 Cu1 121.14(6) 2_666 2_666
N3 Cu1 Cl1 99.21(6) 2_666 .
C1 Cu1 Cu1 69.35(7) . 2_666
C1 Cu1 Cl1 106.27(7) . .
C1 Cu1 N3 132.34(9) . 2_666
C16 O1 C19 116.0(2) . .
C1 N1 C4 122.04(19) . .
C1 N1 C2 111.5(2) . .
C2 N1 C4 125.0(2) . .
C14 N3 Cu1 124.36(16) . 2_666
C18 N3 Cu1 118.40(16) . 2_666
C18 N3 C14 116.4(2) . .
C1 N2 C3 111.93(19) . .
C1 N2 C13 123.64(19) . .
C3 N2 C13 124.4(2) . .
N3 C14 C15 123.3(2) . .
N3 C14 C13 116.6(2) . .
C15 C14 C13 120.1(2) . .
C14 C15 C16 119.1(2) . .
C5 C4 N1 118.1(2) . .
C5 C4 C9 122.0(2) . .
C9 C4 N1 119.9(2) . .
N1 C1 Cu1 124.26(17) . .
N2 C1 Cu1 128.92(17) . .
N2 C1 N1 103.68(19) . .
C4 C5 C10 121.1(2) . .
C6 C5 C4 118.0(2) . .
C6 C5 C10 120.8(2) . .
N3 C18 C17 124.5(2) . .
O1 C16 C15 115.9(2) . .
O1 C16 C17 125.6(2) . .
C17 C16 C15 118.5(2) . .
C3 C2 N1 106.6(2) . .
C4 C9 C12 121.1(2) . .
C8 C9 C4 117.4(2) . .
C8 C9 C12 121.5(2) . .
C2 C3 N2 106.3(2) . .
N2 C13 C14 111.90(19) . .
C18 C17 C16 118.2(2) . .
C7 C8 C9 122.4(3) . .
C7 C6 C5 121.8(3) . .
C8 C7 C6 118.4(2) . .
C8 C7 C11 120.6(3) . .
C6 C7 C11 121.0(3) . .
Cl2 C20 Cl3 110.74(17) . .

loop_
_geom_bond_atom_site_label_1
_geom_bond_atom_site_label_2
_geom_bond_distance
_geom_bond_site_symmetry_2
Cu1 Cu1 2.5744(9) 2_666
Cu1 Cl1 2.3620(8) .
Cu1 N3 2.032(2) 2_666
Cu1 C1 1.940(2) .
Cl3 C20 1.763(3) .
Cl2 C20 1.761(3) .
O1 C16 1.352(3) .
O1 C19 1.438(3) .
N1 C4 1.444(3) .
N1 C1 1.366(3) .
N1 C2 1.391(3) .
N3 Cu1 2.032(2) 2_666
N3 C14 1.354(3) .
N3 C18 1.343(3) .
N2 C1 1.357(3) .
N2 C3 1.392(3) .
N2 C13 1.459(3) .
C14 C15 1.380(3) .
C14 C13 1.511(3) .
C15 C16 1.395(3) .
C4 C5 1.397(4) .
C4 C9 1.401(3) .
C5 C6 1.393(4) .
C5 C10 1.509(4) .
C18 C17 1.382(4) .
C16 C17 1.390(4) .
C2 C3 1.354(4) .
C9 C8 1.393(4) .
C9 C12 1.501(4) .
C8 C7 1.385(4) .
C6 C7 1.391(4) .
C7 C11 1.512(4) .

loop_
_geom_torsion_atom_site_label_1
_geom_torsion_atom_site_label_2
_geom_torsion_atom_site_label_3
_geom_torsion_atom_site_label_4
_geom_torsion
_geom_torsion_site_symmetry_1
Cu1 N3 C14 C15 168.22(18) 2_666
Cu1 N3 C14 C13 -10.6(3) 2_666
Cu1 N3 C18 C17 -168.2(2) 2_666
O1 C16 C17 C18 178.2(2) .
N1 C4 C5 C6 -176.6(2) .
N1 C4 C5 C10 0.7(3) .
N1 C4 C9 C8 174.1(2) .
N1 C4 C9 C12 -6.9(4) .
N1 C2 C3 N2 -0.8(3) .
N3 C14 C15 C16 -0.9(4) .
N3 C14 C13 N2 -54.3(3) .
N3 C18 C17 C16 -0.5(4) .
C14 N3 C18 C17 2.0(4) .
C14 C15 C16 O1 -177.6(2) .
C14 C15 C16 C17 2.3(4) .
C15 C14 C13 N2 126.9(2) .
C15 C16 C17 C18 -1.7(4) .
C4 N1 C1 Cu1 -5.2(3) .
C4 N1 C1 N2 -166.6(2) .
C4 N1 C2 C3 166.7(2) .
C4 C5 C6 C7 1.7(4) .
C4 C9 C8 C7 3.2(4) .
C1 N1 C4 C5 85.1(3) .
C1 N1 C4 C9 -93.0(3) .
C1 N1 C2 C3 0.4(3) .
C1 N2 C3 C2 0.9(3) .
C1 N2 C13 C14 96.9(3) .
C5 C4 C9 C8 -3.8(4) .
C5 C4 C9 C12 175.1(2) .
C5 C6 C7 C8 -2.3(4) .
C5 C6 C7 C11 178.1(3) .
C18 N3 C14 C15 -1.3(3) .
C18 N3 C14 C13 179.9(2) .
C2 N1 C4 C5 -79.8(3) .
C2 N1 C4 C9 102.1(3) .
C2 N1 C1 Cu1 161.53(18) .
C2 N1 C1 N2 0.1(3) .
C9 C4 C5 C6 1.5(4) .
C9 C4 C5 C10 178.8(2) .
C9 C8 C7 C6 -0.2(4) .
C9 C8 C7 C11 179.4(3) .
C3 N2 C1 Cu1 -160.83(18) .
C3 N2 C1 N1 -0.6(3) .
C3 N2 C13 C14 -84.1(3) .
C13 N2 C1 Cu1 18.3(3) .
C13 N2 C1 N1 178.6(2) .
C13 N2 C3 C2 -178.3(2) .
C13 C14 C15 C16 177.9(2) .
C12 C9 C8 C7 -175.7(2) .
C10 C5 C6 C7 -175.6(3) .
C19 O1 C16 C15 -177.2(2) .
C19 O1 C16 C17 2.8(4) .
